data_4081024
loop_
_publ_author_name
'Li, Jie'
'Shi, Jingchao'
'Han, Hongfei'
'Guo, Zhiqiang'
'Tong, Hongbo'
'Wei, Xuehong'
'Liu, Diansheng'
'Lappert, Michael F.'

_publ_section_title
;
 Synthesis, Structures, and Reactivities of Guanidinatozinc Complexes and
 Their Catalytic Behavior in the Tishchenko Reaction
;
_journal_issue 13
_journal_name_full Organometallics
_journal_page_first 3721
_journal_paper_doi 10.1021/om400345f
_journal_volume 32
_journal_year 2013
_chemical_formula_sum 'C59 H106 N10 Zn2'
_chemical_formula_weight 1086.28
_chemical_name_systematic
; 
 ? 
;
_space_group_IT_number 14
_symmetry_cell_setting monoclinic
_symmetry_space_group_name_Hall '-P 2ybc'
_symmetry_space_group_name_H-M 'P 1 21/c 1'
_atom_sites_solution_hydrogens geom
_atom_sites_solution_primary direct
_atom_sites_solution_secondary difmap
_audit_creation_method SHELXL-97
_cell_angle_alpha 90.00
_cell_angle_beta 107.928(5)
_cell_angle_gamma 90.00
_cell_formula_units_Z 4
_cell_length_a 21.694(5)
_cell_length_b 11.438(3)
_cell_length_c 27.912(7)
_cell_measurement_temperature 238(2)
_cell_volume 6590(3)
_computing_structure_refinement 'SHELXL-97 (Sheldrick, 1997)'
_computing_structure_solution 'SHELXS-97 (Sheldrick, 1990)'
_diffrn_ambient_temperature 238(2)
_diffrn_measured_fraction_theta_full 0.999
_diffrn_measured_fraction_theta_max 0.999
_diffrn_radiation_monochromator graphite
_diffrn_radiation_source 'fine-focus sealed tube'
_diffrn_radiation_type MoK\a
_diffrn_radiation_wavelength 0.71073
_diffrn_reflns_av_R_equivalents 0.0000
_diffrn_reflns_av_sigmaI/netI 0.1072
_diffrn_reflns_limit_h_max 24
_diffrn_reflns_limit_h_min -25
_diffrn_reflns_limit_k_max 13
_diffrn_reflns_limit_k_min 0
_diffrn_reflns_limit_l_max 33
_diffrn_reflns_limit_l_min 0
_diffrn_reflns_number 11660
_diffrn_reflns_theta_full 25.05
_diffrn_reflns_theta_max 25.05
_diffrn_reflns_theta_min 1.53
_exptl_absorpt_coefficient_mu 0.769
_exptl_absorpt_correction_T_max 0.8615
_exptl_absorpt_correction_T_min 0.8022
_exptl_absorpt_correction_type multi-scan
_exptl_absorpt_process_details sadabs
_exptl_crystal_density_diffrn 1.095
_exptl_crystal_density_method 'not measured'
_exptl_crystal_F_000 2360
_exptl_crystal_size_max 0.30
_exptl_crystal_size_mid 0.20
_exptl_crystal_size_min 0.20
_platon_squeeze_details
;
;
_refine_diff_density_max 0.509
_refine_diff_density_min -0.534
_refine_diff_density_rms 0.065
_refine_ls_extinction_method none
_refine_ls_goodness_of_fit_ref 0.911
_refine_ls_hydrogen_treatment constr
_refine_ls_matrix_type full
_refine_ls_number_parameters 686
_refine_ls_number_reflns 11660
_refine_ls_number_restraints 412
_refine_ls_restrained_S_all 0.913
_refine_ls_R_factor_all 0.0830
_refine_ls_R_factor_gt 0.0464
_refine_ls_shift/su_max 0.001
_refine_ls_shift/su_mean 0.000
_refine_ls_structure_factor_coef Fsqd
_refine_ls_weighting_details 'calc w=1/[\s^2^(Fo^2^)+(0.0273P)^2^+0.0000P] where P=(Fo^2^+2Fc^2^)/3'
_refine_ls_weighting_scheme calc
_refine_ls_wR_factor_gt 0.0989
_refine_ls_wR_factor_ref 0.1116
_reflns_number_gt 7443
_reflns_number_total 11660
_reflns_threshold_expression >2sigma(I)
_cod_data_source_file om400345f_si_002.cif
_cod_data_source_block 6
_cod_depositor_comments
;
The following automatic conversions were performed:

'_symmetry_cell_setting' value 'Monoclinic' changed to 'monoclinic'
according to /home/saulius/struct/CIF-dictionaries/cif_core.dic
dictionary named 'cif_core.dic' version 2.4.2 from 2011-04-26.

Automatic conversion script
Id: cif_fix_values 1891 2012-01-12 08:04:46Z andrius 
;
_cod_original_sg_symbol_H-M P2(1)/c
_cod_database_code 4081024

loop_
_symmetry_equiv_pos_as_xyz
'x, y, z'
'-x, y+1/2, -z+1/2'
'-x, -y, -z'
'x, -y-1/2, z-1/2'

loop_
_atom_site_label
_atom_site_type_symbol
_atom_site_fract_x
_atom_site_fract_y
_atom_site_fract_z
_atom_site_U_iso_or_equiv
_atom_site_adp_type
_atom_site_occupancy
_atom_site_symmetry_multiplicity
_atom_site_calc_flag
_atom_site_refinement_flags
_atom_site_disorder_assembly
_atom_site_disorder_group
Zn1 Zn 0.222910(18) 0.88112(3) 0.274394(12) 0.03091(11) Uani 1 1 d . A 1
Zn2 Zn 0.285785(18) 0.83487(3) 0.190162(13) 0.03071(11) Uani 1 1 d . A 1
N1 N 0.19446(14) 0.8528(2) 0.33979(9) 0.0388(7) Uani 1 1 d . A 1
N2 N 0.22686(12) 1.0259(2) 0.31891(9) 0.0345(6) Uani 1 1 d . A 1
N3 N 0.18810(12) 1.0215(2) 0.39113(9) 0.0375(7) Uani 1 1 d D A 1
N4 N 0.15251(12) 0.8876(2) 0.20796(9) 0.0321(6) Uani 1 1 d . A 1
N5 N 0.10701(12) 1.0055(2) 0.13486(9) 0.0351(6) Uani 1 1 d . A 1
N6 N 0.21866(12) 0.9578(2) 0.16295(9) 0.0297(6) Uani 1 1 d . A 1
N7 N 0.28046(12) 0.6891(2) 0.14570(9) 0.0327(6) Uani 1 1 d . A 1
N8 N 0.36639(13) 0.6467(2) 0.10926(10) 0.0396(7) Uani 1 1 d . A 1
N9 N 0.36498(12) 0.8107(2) 0.16202(9) 0.0347(6) Uani 1 1 d . A 1
N10 N 0.30635(12) 0.8229(2) 0.26566(9) 0.0308(6) Uani 1 1 d . A 1
C1 C 0.20340(15) 0.9668(3) 0.35056(11) 0.0344(8) Uani 1 1 d . A 1
C2 C 0.22436(16) 1.1534(3) 0.31518(11) 0.0362(8) Uani 1 1 d U A 1
H2 H 0.2058 1.1837 0.3410 0.043 Uiso 1 1 calc R A 1
C3 C 0.29158(16) 1.2062(3) 0.32497(13) 0.0463(9) Uani 1 1 d U A 1
H3A H 0.3115 1.1744 0.3007 0.056 Uiso 1 1 calc R A 1
H3B H 0.3188 1.1842 0.3588 0.056 Uiso 1 1 calc R A 1
C4 C 0.28882(19) 1.3398(3) 0.32062(14) 0.0560(10) Uani 1 1 d U A 1
H4A H 0.2723 1.3723 0.3467 0.067 Uiso 1 1 calc R A 1
H4B H 0.3326 1.3705 0.3260 0.067 Uiso 1 1 calc R A 1
C5 C 0.24556(18) 1.3771(3) 0.26941(14) 0.0574(10) Uani 1 1 d U A 1
H5A H 0.2647 1.3517 0.2436 0.069 Uiso 1 1 calc R A 1
H5B H 0.2425 1.4626 0.2682 0.069 Uiso 1 1 calc R A 1
C6 C 0.17825(18) 1.3255(3) 0.25816(14) 0.0529(10) Uani 1 1 d U A 1
H6A H 0.1525 1.3460 0.2237 0.063 Uiso 1 1 calc R A 1
H6B H 0.1569 1.3591 0.2812 0.063 Uiso 1 1 calc R A 1
C7 C 0.18089(16) 1.1922(3) 0.26388(12) 0.0407(8) Uani 1 1 d U A 1
H7A H 0.1370 1.1624 0.2589 0.049 Uiso 1 1 calc R A 1
H7B H 0.1969 1.1582 0.2377 0.049 Uiso 1 1 calc R A 1
C8 C 0.18116(17) 0.7673(3) 0.37467(11) 0.0391(8) Uani 1 1 d U A 1
H8 H 0.1411 0.7926 0.3816 0.047 Uiso 1 1 calc R A 1
C9 C 0.23416(18) 0.7559(3) 0.42541(11) 0.0525(10) Uani 1 1 d U A 1
H9A H 0.2415 0.8321 0.4423 0.063 Uiso 1 1 calc R A 1
H9B H 0.2747 0.7314 0.4199 0.063 Uiso 1 1 calc R A 1
C10 C 0.2148(2) 0.6656(3) 0.45938(13) 0.0662(11) Uani 1 1 d U A 1
H10A H 0.2502 0.6576 0.4910 0.079 Uiso 1 1 calc R A 1
H10B H 0.1765 0.6938 0.4674 0.079 Uiso 1 1 calc R A 1
C11 C 0.2001(2) 0.5465(3) 0.43384(13) 0.0662(12) Uani 1 1 d U A 1
H11A H 0.2400 0.5136 0.4299 0.079 Uiso 1 1 calc R A 1
H11B H 0.1847 0.4933 0.4552 0.079 Uiso 1 1 calc R A 1
C12 C 0.14940(19) 0.5562(3) 0.38271(13) 0.0587(10) Uani 1 1 d U A 1
H12A H 0.1078 0.5776 0.3872 0.070 Uiso 1 1 calc R A 1
H12B H 0.1442 0.4800 0.3659 0.070 Uiso 1 1 calc R A 1
C13 C 0.16780(18) 0.6476(3) 0.34937(12) 0.0474(9) Uani 1 1 d U A 1
H13A H 0.2065 0.6211 0.3414 0.057 Uiso 1 1 calc R A 1
H13B H 0.1325 0.6547 0.3176 0.057 Uiso 1 1 calc R A 1
C19 C 0.16000(15) 0.9484(2) 0.16894(11) 0.0307(7) Uani 1 1 d . A 1
C20 C 0.09110(14) 0.8231(2) 0.20081(11) 0.0306(7) Uani 1 1 d U A 1
H20 H 0.0624 0.8389 0.1663 0.037 Uiso 1 1 calc R A 1
C21 C 0.05498(16) 0.8571(3) 0.23772(13) 0.0428(8) Uani 1 1 d U A 1
H21A H 0.0452 0.9409 0.2345 0.051 Uiso 1 1 calc R A 1
H21B H 0.0828 0.8423 0.2722 0.051 Uiso 1 1 calc R A 1
C22 C -0.00796(17) 0.7883(3) 0.22809(15) 0.0580(10) Uani 1 1 d U A 1
H22A H -0.0291 0.8106 0.2531 0.070 Uiso 1 1 calc R A 1
H22B H -0.0373 0.8086 0.1947 0.070 Uiso 1 1 calc R A 1
C23 C 0.00380(19) 0.6571(3) 0.23076(16) 0.0636(11) Uani 1 1 d U A 1
H23A H -0.0379 0.6164 0.2204 0.076 Uiso 1 1 calc R A 1
H23B H 0.0265 0.6350 0.2657 0.076 Uiso 1 1 calc R A 1
C24 C 0.04368(17) 0.6189(3) 0.19722(14) 0.0546(10) Uani 1 1 d U A 1
H24A H 0.0557 0.5366 0.2039 0.066 Uiso 1 1 calc R A 1
H24B H 0.0171 0.6256 0.1619 0.066 Uiso 1 1 calc R A 1
C25 C 0.10489(15) 0.6914(3) 0.20552(12) 0.0381(8) Uani 1 1 d U A 1
H25A H 0.1263 0.6683 0.1808 0.046 Uiso 1 1 calc R A 1
H25B H 0.1347 0.6747 0.2391 0.046 Uiso 1 1 calc R A 1
C26 C 0.23505(15) 1.0568(2) 0.13537(11) 0.0315(7) Uani 1 1 d U A 1
H26 H 0.1974 1.1102 0.1246 0.038 Uiso 1 1 calc R A 1
C27 C 0.25250(17) 1.0161(3) 0.08830(11) 0.0402(8) Uani 1 1 d U A 1
H27A H 0.2900 0.9637 0.0986 0.048 Uiso 1 1 calc R A 1
H27B H 0.2160 0.9725 0.0659 0.048 Uiso 1 1 calc R A 1
C28 C 0.26818(18) 1.1208(3) 0.05991(12) 0.0511(9) Uani 1 1 d U A 1
H28A H 0.2792 1.0931 0.0303 0.061 Uiso 1 1 calc R A 1
H28B H 0.2300 1.1713 0.0482 0.061 Uiso 1 1 calc R A 1
C29 C 0.32446(18) 1.1902(3) 0.09371(13) 0.0508(9) Uani 1 1 d U A 1
H29A H 0.3319 1.2596 0.0756 0.061 Uiso 1 1 calc R A 1
H29B H 0.3638 1.1423 0.1023 0.061 Uiso 1 1 calc R A 1
C30 C 0.31094(18) 1.2280(3) 0.14199(13) 0.0473(9) Uani 1 1 d U A 1
H30A H 0.2756 1.2852 0.1337 0.057 Uiso 1 1 calc R A 1
H30B H 0.3496 1.2660 0.1644 0.057 Uiso 1 1 calc R A 1
C31 C 0.29233(15) 1.1232(3) 0.16944(11) 0.0356(8) Uani 1 1 d U A 1
H31A H 0.3295 1.0703 0.1811 0.043 Uiso 1 1 calc R A 1
H31B H 0.2815 1.1513 0.1990 0.043 Uiso 1 1 calc R A 1
C32 C 0.05575(16) 1.0599(3) 0.15063(13) 0.0415(8) Uani 1 1 d U A 1
H32A H 0.0711 1.0737 0.1870 0.050 Uiso 1 1 calc R A 1
H32B H 0.0183 1.0075 0.1433 0.050 Uiso 1 1 calc R A 1
C33 C 0.03563(18) 1.1758(3) 0.12310(15) 0.0591(10) Uani 1 1 d U A 1
H33A H -0.0002 1.2096 0.1329 0.071 Uiso 1 1 calc R A 1
H33B H 0.0721 1.2306 0.1331 0.071 Uiso 1 1 calc R A 1
C34 C 0.0149(2) 1.1595(3) 0.06679(16) 0.0687(12) Uani 1 1 d U A 1
H34A H 0.0061 1.2360 0.0503 0.082 Uiso 1 1 calc R A 1
H34B H -0.0252 1.1137 0.0562 0.082 Uiso 1 1 calc R A 1
C35 C 0.06781(19) 1.0964(3) 0.05040(14) 0.0639(11) Uani 1 1 d U A 1
H35A H 0.0514 1.0781 0.0144 0.077 Uiso 1 1 calc R A 1
H35B H 0.1055 1.1478 0.0559 0.077 Uiso 1 1 calc R A 1
C36 C 0.08803(18) 0.9834(3) 0.08063(11) 0.0476(9) Uani 1 1 d U A 1
H36A H 0.0518 0.9279 0.0714 0.057 Uiso 1 1 calc R A 1
H36B H 0.1244 0.9479 0.0721 0.057 Uiso 1 1 calc R A 1
C37 C 0.33613(15) 0.7147(3) 0.13841(11) 0.0328(7) Uani 1 1 d . A 1
C38 C 0.23166(15) 0.6167(3) 0.11124(11) 0.0329(7) Uani 1 1 d U A 1
H38 H 0.2500 0.5852 0.0855 0.039 Uiso 1 1 calc R A 1
C39 C 0.17101(15) 0.6895(3) 0.08417(12) 0.0431(8) Uani 1 1 d U A 1
H39A H 0.1547 0.7273 0.1094 0.052 Uiso 1 1 calc R A 1
H39B H 0.1831 0.7510 0.0643 0.052 Uiso 1 1 calc R A 1
C40 C 0.11709(18) 0.6144(3) 0.04938(14) 0.0572(10) Uani 1 1 d U A 1
H40A H 0.0785 0.6627 0.0352 0.069 Uiso 1 1 calc R A 1
H40B H 0.1312 0.5852 0.0214 0.069 Uiso 1 1 calc R A 1
C41 C 0.09983(19) 0.5112(3) 0.07730(15) 0.0667(11) Uani 1 1 d U A 1
H41A H 0.0683 0.4613 0.0533 0.080 Uiso 1 1 calc R A 1
H41B H 0.0798 0.5401 0.1020 0.080 Uiso 1 1 calc R A 1
C42 C 0.15993(18) 0.4389(3) 0.10425(14) 0.0575(10) Uani 1 1 d U A 1
H42A H 0.1479 0.3773 0.1241 0.069 Uiso 1 1 calc R A 1
H42B H 0.1765 0.4013 0.0792 0.069 Uiso 1 1 calc R A 1
C43 C 0.21261(16) 0.5140(3) 0.13865(12) 0.0390(8) Uani 1 1 d U A 1
H43A H 0.2509 0.4655 0.1537 0.047 Uiso 1 1 calc R A 1
H43B H 0.1976 0.5441 0.1660 0.047 Uiso 1 1 calc R A 1
C44 C 0.43531(15) 0.8278(3) 0.17199(12) 0.0360(8) Uani 1 1 d U A 1
H44 H 0.4455 0.8100 0.1406 0.043 Uiso 1 1 calc R A 1
C45 C 0.47534(15) 0.7456(3) 0.21294(12) 0.0453(9) Uani 1 1 d U A 1
H45A H 0.4646 0.6645 0.2023 0.054 Uiso 1 1 calc R A 1
H45B H 0.4640 0.7584 0.2439 0.054 Uiso 1 1 calc R A 1
C46 C 0.54834(17) 0.7643(3) 0.22387(15) 0.0607(11) Uani 1 1 d U A 1
H46A H 0.5722 0.7139 0.2518 0.073 Uiso 1 1 calc R A 1
H46B H 0.5609 0.7430 0.1942 0.073 Uiso 1 1 calc R A 1
C47 C 0.56583(18) 0.8922(3) 0.23746(15) 0.0607(11) Uani 1 1 d U A 1
H47A H 0.5575 0.9109 0.2692 0.073 Uiso 1 1 calc R A 1
H47B H 0.6121 0.9041 0.2424 0.073 Uiso 1 1 calc R A 1
C48 C 0.52675(17) 0.9734(3) 0.19654(15) 0.0590(10) Uani 1 1 d U A 1
H48A H 0.5383 0.9601 0.1657 0.071 Uiso 1 1 calc R A 1
H48B H 0.5373 1.0547 0.2070 0.071 Uiso 1 1 calc R A 1
C49 C 0.45417(15) 0.9537(3) 0.18579(13) 0.0452(9) Uani 1 1 d U A 1
H49A H 0.4419 0.9749 0.2156 0.054 Uiso 1 1 calc R A 1
H49B H 0.4303 1.0047 0.1581 0.054 Uiso 1 1 calc R A 1
C50 C 0.36777(17) 0.5200(3) 0.11273(15) 0.0537(10) Uani 1 1 d U A 1
H50A H 0.3301 0.4874 0.0871 0.064 Uiso 1 1 calc R A 1
H50B H 0.3656 0.4961 0.1459 0.064 Uiso 1 1 calc R A 1
C51 C 0.42964(19) 0.4732(3) 0.10504(17) 0.0680(12) Uani 1 1 d U A 1
H51A H 0.4671 0.5005 0.1324 0.082 Uiso 1 1 calc R A 1
H51B H 0.4293 0.3876 0.1059 0.082 Uiso 1 1 calc R A 1
C52 C 0.4356(2) 0.5136(4) 0.05540(18) 0.0908(15) Uani 1 1 d U A 1
H52A H 0.4009 0.4786 0.0279 0.109 Uiso 1 1 calc R A 1
H52B H 0.4772 0.4873 0.0522 0.109 Uiso 1 1 calc R A 1
C53 C 0.4314(2) 0.6461(4) 0.05110(18) 0.0896(14) Uani 1 1 d U A 1
H53A H 0.4309 0.6696 0.0172 0.108 Uiso 1 1 calc R A 1
H53B H 0.4698 0.6808 0.0753 0.108 Uiso 1 1 calc R A 1
C54 C 0.3702(2) 0.6925(4) 0.06131(13) 0.0629(11) Uani 1 1 d U A 1
H54A H 0.3714 0.7781 0.0624 0.076 Uiso 1 1 calc R A 1
H54B H 0.3318 0.6685 0.0340 0.076 Uiso 1 1 calc R A 1
C55 C 0.32610(17) 0.7010(3) 0.28077(12) 0.0415(8) Uani 1 1 d U A 1
H55A H 0.3618 0.6795 0.2680 0.050 Uiso 1 1 calc R A 1
H55B H 0.2897 0.6487 0.2652 0.050 Uiso 1 1 calc R A 1
C56 C 0.34744(19) 0.6833(3) 0.33754(13) 0.0604(11) Uani 1 1 d U A 1
H56A H 0.3103 0.6949 0.3500 0.073 Uiso 1 1 calc R A 1
H56B H 0.3629 0.6029 0.3454 0.073 Uiso 1 1 calc R A 1
C57 C 0.40105(19) 0.7679(4) 0.36405(13) 0.0685(12) Uani 1 1 d U A 1
H57A H 0.4106 0.7603 0.4006 0.082 Uiso 1 1 calc R A 1
H57B H 0.4405 0.7488 0.3556 0.082 Uiso 1 1 calc R A 1
C58 C 0.38104(18) 0.8919(3) 0.34841(12) 0.0562(10) Uani 1 1 d U A 1
H58A H 0.4173 0.9449 0.3634 0.067 Uiso 1 1 calc R A 1
H58B H 0.3449 0.9144 0.3606 0.067 Uiso 1 1 calc R A 1
C59 C 0.36055(16) 0.9023(3) 0.29103(12) 0.0434(9) Uani 1 1 d U A 1
H59A H 0.3474 0.9832 0.2814 0.052 Uiso 1 1 calc R A 1
H59B H 0.3978 0.8844 0.2794 0.052 Uiso 1 1 calc R A 1
C14A C 0.2404(4) 1.0771(8) 0.4302(3) 0.051(3) Uani 0.738(5) 1 d PDU A 1
H14A H 0.2769 1.0918 0.4173 0.062 Uiso 0.738(5) 1 calc PR A 1
H14B H 0.2553 1.0241 0.4591 0.062 Uiso 0.738(5) 1 calc PR A 1
C15A C 0.2184(3) 1.1925(4) 0.44741(18) 0.0604(15) Uani 0.738(5) 1 d PDU A 1
H15A H 0.2532 1.2235 0.4760 0.072 Uiso 0.738(5) 1 calc PR A 1
H15B H 0.2098 1.2495 0.4199 0.072 Uiso 0.738(5) 1 calc PR A 1
C16A C 0.1580(3) 1.1757(6) 0.4628(3) 0.063(2) Uani 0.738(5) 1 d PDU A 1
H16A H 0.1418 1.2518 0.4698 0.075 Uiso 0.738(5) 1 calc PR A 1
H16B H 0.1681 1.1285 0.4936 0.075 Uiso 0.738(5) 1 calc PR A 1
C17A C 0.1061(4) 1.1144(5) 0.4206(3) 0.0598(17) Uani 0.738(5) 1 d PDU A 1
H17A H 0.0685 1.0983 0.4320 0.072 Uiso 0.738(5) 1 calc PR A 1
H17B H 0.0919 1.1673 0.3916 0.072 Uiso 0.738(5) 1 calc PR A 1
C18A C 0.1290(2) 1.0005(5) 0.4038(2) 0.0542(14) Uani 0.738(5) 1 d PDU A 1
H18A H 0.1371 0.9426 0.4309 0.065 Uiso 0.738(5) 1 calc PR A 1
H18B H 0.0955 0.9696 0.3744 0.065 Uiso 0.738(5) 1 calc PR A 1
C14B C 0.2344(10) 1.093(3) 0.4289(6) 0.045(5) Uani 0.262(5) 1 d PDU A 2
C15B C 0.2158(7) 1.0961(12) 0.4778(5) 0.052(3) Uani 0.262(5) 1 d PDU A 2
C16B C 0.1453(8) 1.1401(19) 0.4653(10) 0.056(3) Uani 0.262(5) 1 d PDU A 2
C17B C 0.0988(11) 1.0660(17) 0.4271(8) 0.055(3) Uani 0.262(5) 1 d PU A 2
C18B C 0.1211(4) 1.0629(13) 0.3789(5) 0.051(3) Uani 0.262(5) 1 d PDU A 2

loop_
_atom_site_aniso_label
_atom_site_aniso_U_11
_atom_site_aniso_U_22
_atom_site_aniso_U_33
_atom_site_aniso_U_23
_atom_site_aniso_U_13
_atom_site_aniso_U_12
Zn1 0.0393(2) 0.0306(2) 0.02458(19) -0.00013(15) 0.01244(18) 0.00041(17)
Zn2 0.0386(2) 0.0285(2) 0.0268(2) 0.00010(15) 0.01265(18) 0.00168(17)
N1 0.0628(19) 0.0329(15) 0.0261(14) 0.0034(11) 0.0215(14) -0.0027(14)
N2 0.0498(17) 0.0304(14) 0.0294(14) -0.0040(11) 0.0210(14) -0.0083(13)
N3 0.0457(18) 0.0459(17) 0.0247(14) -0.0052(12) 0.0165(14) -0.0040(14)
N4 0.0335(16) 0.0343(14) 0.0305(14) 0.0035(12) 0.0127(13) -0.0011(13)
N5 0.0347(16) 0.0403(16) 0.0279(14) 0.0037(12) 0.0061(13) 0.0030(13)
N6 0.0334(16) 0.0303(14) 0.0269(14) 0.0033(11) 0.0117(12) -0.0008(12)
N7 0.0376(16) 0.0293(14) 0.0343(15) -0.0058(11) 0.0156(14) -0.0065(13)
N8 0.0455(18) 0.0376(16) 0.0409(16) -0.0060(12) 0.0211(15) -0.0008(13)
N9 0.0344(16) 0.0333(15) 0.0393(16) -0.0072(12) 0.0155(14) -0.0048(13)
N10 0.0349(16) 0.0279(14) 0.0293(14) -0.0001(11) 0.0094(13) 0.0017(12)
C1 0.037(2) 0.042(2) 0.0235(16) -0.0015(14) 0.0092(15) -0.0008(16)
C2 0.048(2) 0.0352(17) 0.0320(17) -0.0038(14) 0.0226(17) -0.0047(16)
C3 0.052(2) 0.0382(19) 0.048(2) -0.0021(16) 0.0139(18) -0.0056(17)
C4 0.066(3) 0.041(2) 0.064(2) -0.0044(18) 0.025(2) -0.0169(19)
C5 0.076(3) 0.035(2) 0.068(3) 0.0044(18) 0.031(2) -0.0071(19)
C6 0.063(2) 0.042(2) 0.052(2) 0.0047(17) 0.015(2) 0.0044(19)
C7 0.041(2) 0.0382(18) 0.045(2) -0.0020(15) 0.0165(17) -0.0066(16)
C8 0.050(2) 0.0396(19) 0.0315(17) 0.0047(14) 0.0182(17) -0.0028(17)
C9 0.072(3) 0.049(2) 0.0314(18) 0.0075(16) 0.0090(19) -0.0066(19)
C10 0.093(3) 0.062(2) 0.040(2) 0.0144(19) 0.016(2) -0.009(2)
C11 0.088(3) 0.053(2) 0.050(2) 0.0202(19) 0.011(2) -0.009(2)
C12 0.071(3) 0.047(2) 0.057(2) 0.0102(18) 0.018(2) -0.009(2)
C13 0.058(2) 0.043(2) 0.0397(19) 0.0082(15) 0.0143(18) -0.0073(18)
C19 0.038(2) 0.0237(16) 0.0295(17) -0.0011(13) 0.0094(16) -0.0006(15)
C20 0.0286(17) 0.0328(17) 0.0316(17) 0.0016(13) 0.0109(15) 0.0014(14)
C21 0.043(2) 0.0419(19) 0.048(2) -0.0002(16) 0.0212(18) 0.0031(16)
C22 0.050(2) 0.066(2) 0.069(2) 0.005(2) 0.036(2) -0.002(2)
C23 0.055(2) 0.063(2) 0.078(3) 0.012(2) 0.028(2) -0.014(2)
C24 0.057(2) 0.041(2) 0.067(2) 0.0022(18) 0.021(2) -0.0092(19)
C25 0.045(2) 0.0337(18) 0.0403(18) 0.0013(14) 0.0197(17) -0.0008(16)
C26 0.0364(19) 0.0258(16) 0.0328(17) 0.0016(13) 0.0116(15) 0.0003(14)
C27 0.056(2) 0.0383(18) 0.0308(17) -0.0004(14) 0.0207(17) -0.0090(17)
C28 0.070(3) 0.049(2) 0.0357(19) 0.0063(16) 0.0188(19) -0.012(2)
C29 0.064(2) 0.041(2) 0.049(2) 0.0138(16) 0.020(2) -0.0117(19)
C30 0.055(2) 0.0345(19) 0.052(2) 0.0000(16) 0.0150(19) -0.0094(17)
C31 0.047(2) 0.0297(16) 0.0334(17) -0.0034(14) 0.0176(16) -0.0014(15)
C32 0.037(2) 0.0360(18) 0.049(2) 0.0024(16) 0.0093(18) 0.0069(16)
C33 0.045(2) 0.046(2) 0.079(3) 0.013(2) 0.009(2) 0.0075(19)
C34 0.056(3) 0.059(2) 0.079(3) 0.027(2) 0.002(2) 0.008(2)
C35 0.059(3) 0.075(3) 0.046(2) 0.023(2) -0.001(2) -0.008(2)
C36 0.048(2) 0.057(2) 0.0325(19) 0.0015(16) 0.0044(18) -0.0041(19)
C37 0.038(2) 0.0294(17) 0.0300(17) 0.0026(14) 0.0084(16) 0.0041(16)
C38 0.0357(19) 0.0338(17) 0.0326(17) -0.0048(14) 0.0156(15) -0.0021(15)
C39 0.045(2) 0.044(2) 0.0386(19) -0.0030(15) 0.0104(17) -0.0023(17)
C40 0.048(2) 0.061(2) 0.052(2) -0.0149(19) 0.000(2) 0.000(2)
C41 0.058(3) 0.073(3) 0.068(3) -0.021(2) 0.017(2) -0.022(2)
C42 0.067(3) 0.043(2) 0.066(2) -0.0078(18) 0.025(2) -0.017(2)
C43 0.048(2) 0.0320(17) 0.0402(19) -0.0054(14) 0.0182(17) -0.0047(16)
C44 0.0321(19) 0.0401(18) 0.0372(18) -0.0031(15) 0.0127(16) -0.0033(16)
C45 0.043(2) 0.042(2) 0.048(2) -0.0005(16) 0.0096(18) 0.0039(17)
C46 0.042(2) 0.067(3) 0.065(2) 0.001(2) 0.005(2) 0.012(2)
C47 0.037(2) 0.071(3) 0.069(3) -0.014(2) 0.010(2) -0.009(2)
C48 0.051(2) 0.057(2) 0.075(3) -0.010(2) 0.028(2) -0.016(2)
C49 0.042(2) 0.0402(19) 0.057(2) -0.0004(16) 0.0209(18) -0.0068(17)
C50 0.049(2) 0.040(2) 0.073(3) -0.0126(18) 0.022(2) 0.0050(18)
C51 0.057(2) 0.059(2) 0.093(3) -0.024(2) 0.030(2) 0.006(2)
C52 0.086(3) 0.096(3) 0.104(3) -0.037(3) 0.050(3) 0.015(3)
C53 0.106(3) 0.103(3) 0.084(3) -0.011(3) 0.065(3) 0.008(3)
C54 0.082(3) 0.070(3) 0.044(2) -0.0038(19) 0.032(2) 0.008(2)
C55 0.048(2) 0.0358(18) 0.043(2) 0.0081(15) 0.0177(18) 0.0113(17)
C56 0.066(3) 0.067(3) 0.049(2) 0.0233(19) 0.018(2) 0.022(2)
C57 0.060(3) 0.103(3) 0.037(2) 0.012(2) 0.006(2) 0.024(3)
C58 0.045(2) 0.079(3) 0.037(2) -0.0108(19) 0.0010(18) 0.002(2)
C59 0.042(2) 0.046(2) 0.042(2) -0.0070(16) 0.0143(18) -0.0019(17)
C14A 0.070(4) 0.052(4) 0.031(3) -0.012(3) 0.013(3) -0.011(4)
C15A 0.081(3) 0.061(3) 0.041(3) -0.021(2) 0.021(3) -0.016(3)
C16A 0.083(4) 0.065(4) 0.046(3) -0.021(3) 0.028(3) -0.001(3)
C17A 0.065(3) 0.067(4) 0.054(3) -0.012(3) 0.029(3) -0.001(3)
C18A 0.064(3) 0.059(3) 0.046(3) -0.008(3) 0.026(3) -0.008(3)
C14B 0.052(9) 0.056(9) 0.029(9) -0.010(8) 0.016(8) -0.006(8)
C15B 0.071(5) 0.059(5) 0.029(4) -0.013(4) 0.019(4) -0.006(4)
C16B 0.070(5) 0.060(6) 0.045(5) -0.017(5) 0.027(5) 0.002(5)
C17B 0.067(5) 0.066(6) 0.041(5) -0.011(5) 0.030(5) 0.005(6)
C18B 0.058(8) 0.056(8) 0.050(7) 0.004(6) 0.032(6) 0.011(7)

loop_
_atom_type_symbol
_atom_type_description
_atom_type_scat_dispersion_real
_atom_type_scat_dispersion_imag
_atom_type_scat_source
C C 0.0033 0.0016 'International Tables Vol C Tables 4.2.6.8 and 6.1.1.4'
H H 0.0000 0.0000 'International Tables Vol C Tables 4.2.6.8 and 6.1.1.4'
N N 0.0061 0.0033 'International Tables Vol C Tables 4.2.6.8 and 6.1.1.4'
Zn Zn 0.2839 1.4301 'International Tables Vol C Tables 4.2.6.8 and 6.1.1.4'

loop_
_geom_angle_atom_site_label_1
_geom_angle_atom_site_label_2
_geom_angle_atom_site_label_3
_geom_angle
N4 Zn1 N10 110.92(10)
N4 Zn1 N2 114.00(10)
N10 Zn1 N2 117.89(10)
N4 Zn1 N1 117.36(10)
N10 Zn1 N1 124.32(10)
N2 Zn1 N1 64.69(9)
N4 Zn1 C1 119.51(10)
N10 Zn1 C1 128.94(10)
N2 Zn1 C1 32.27(9)
N1 Zn1 C1 32.46(9)
N4 Zn1 Zn2 72.16(7)
N10 Zn1 Zn2 39.73(7)
N2 Zn1 Zn2 130.42(7)
N1 Zn1 Zn2 159.45(7)
C1 Zn1 Zn2 160.44(7)
N6 Zn2 N10 110.19(9)
N6 Zn2 N7 116.19(10)
N10 Zn2 N7 121.81(10)
N6 Zn2 N9 122.07(10)
N10 Zn2 N9 115.77(10)
N7 Zn2 N9 64.65(9)
N6 Zn2 C37 124.69(10)
N10 Zn2 C37 125.12(10)
N7 Zn2 C37 32.12(9)
N9 Zn2 C37 32.54(9)
N6 Zn2 Zn1 74.30(7)
N10 Zn2 Zn1 39.55(7)
N7 Zn2 Zn1 129.61(7)
N9 Zn2 Zn1 154.10(7)
C37 Zn2 Zn1 155.65(7)
C1 N1 C8 122.9(2)
C1 N1 Zn1 89.10(17)
C8 N1 Zn1 147.0(2)
C1 N2 C2 122.7(3)
C1 N2 Zn1 92.21(18)
C2 N2 Zn1 140.07(18)
C1 N3 C18A 124.2(3)
C1 N3 C14A 118.1(4)
C18A N3 C14A 115.6(4)
C19 N4 C20 118.5(2)
C19 N4 Zn1 121.3(2)
C20 N4 Zn1 120.17(18)
C19 N5 C32 122.4(3)
C19 N5 C36 122.0(3)
C32 N5 C36 112.9(3)
C19 N6 C26 121.2(2)
C19 N6 Zn2 120.40(19)
C26 N6 Zn2 118.34(19)
C37 N7 C38 122.7(3)
C37 N7 Zn2 91.66(18)
C38 N7 Zn2 139.1(2)
C37 N8 C50 120.7(3)
C37 N8 C54 119.6(3)
C50 N8 C54 114.3(3)
C37 N9 C44 120.2(3)
C37 N9 Zn2 88.86(18)
C44 N9 Zn2 145.3(2)
C55 N10 C59 108.9(2)
C55 N10 Zn1 118.0(2)
C59 N10 Zn1 110.51(18)
C55 N10 Zn2 108.20(18)
C59 N10 Zn2 110.18(18)
Zn1 N10 Zn2 100.72(10)
N2 C1 N1 113.8(3)
N2 C1 N3 122.4(3)
N1 C1 N3 123.7(3)
N2 C1 Zn1 55.52(15)
N1 C1 Zn1 58.44(15)
N3 C1 Zn1 175.1(2)
N2 C2 C7 110.9(2)
N2 C2 C3 111.7(3)
C7 C2 C3 109.6(3)
N2 C2 H2 108.2
C7 C2 H2 108.2
C3 C2 H2 108.2
C2 C3 C4 111.7(3)
C2 C3 H3A 109.3
C4 C3 H3A 109.3
C2 C3 H3B 109.3
C4 C3 H3B 109.3
H3A C3 H3B 107.9
C5 C4 C3 110.8(3)
C5 C4 H4A 109.5
C3 C4 H4A 109.5
C5 C4 H4B 109.5
C3 C4 H4B 109.5
H4A C4 H4B 108.1
C4 C5 C6 111.4(3)
C4 C5 H5A 109.4
C6 C5 H5A 109.4
C4 C5 H5B 109.4
C6 C5 H5B 109.4
H5A C5 H5B 108.0
C5 C6 C7 111.3(3)
C5 C6 H6A 109.4
C7 C6 H6A 109.4
C5 C6 H6B 109.4
C7 C6 H6B 109.4
H6A C6 H6B 108.0
C2 C7 C6 112.4(3)
C2 C7 H7A 109.1
C6 C7 H7A 109.1
C2 C7 H7B 109.1
C6 C7 H7B 109.1
H7A C7 H7B 107.9
N1 C8 C13 109.8(2)
N1 C8 C9 115.2(3)
C13 C8 C9 109.4(3)
N1 C8 H8 107.4
C13 C8 H8 107.4
C9 C8 H8 107.4
C8 C9 C10 110.9(3)
C8 C9 H9A 109.5
C10 C9 H9A 109.5
C8 C9 H9B 109.5
C10 C9 H9B 109.5
H9A C9 H9B 108.1
C11 C10 C9 111.5(3)
C11 C10 H10A 109.3
C9 C10 H10A 109.3
C11 C10 H10B 109.3
C9 C10 H10B 109.3
H10A C10 H10B 108.0
C12 C11 C10 111.2(3)
C12 C11 H11A 109.4
C10 C11 H11A 109.4
C12 C11 H11B 109.4
C10 C11 H11B 109.4
H11A C11 H11B 108.0
C11 C12 C13 111.9(3)
C11 C12 H12A 109.2
C13 C12 H12A 109.2
C11 C12 H12B 109.2
C13 C12 H12B 109.2
H12A C12 H12B 107.9
C8 C13 C12 112.3(3)
C8 C13 H13A 109.2
C12 C13 H13A 109.2
C8 C13 H13B 109.2
C12 C13 H13B 109.2
H13A C13 H13B 107.9
N6 C19 N4 120.0(3)
N6 C19 N5 119.3(3)
N4 C19 N5 120.7(3)
N4 C20 C21 114.2(2)
N4 C20 C25 109.5(2)
C21 C20 C25 108.7(2)
N4 C20 H20 108.1
C21 C20 H20 108.1
C25 C20 H20 108.1
C20 C21 C22 111.6(3)
C20 C21 H21A 109.3
C22 C21 H21A 109.3
C20 C21 H21B 109.3
C22 C21 H21B 109.3
H21A C21 H21B 108.0
C23 C22 C21 111.9(3)
C23 C22 H22A 109.2
C21 C22 H22A 109.2
C23 C22 H22B 109.2
C21 C22 H22B 109.2
H22A C22 H22B 107.9
C22 C23 C24 111.9(3)
C22 C23 H23A 109.2
C24 C23 H23A 109.2
C22 C23 H23B 109.2
C24 C23 H23B 109.2
H23A C23 H23B 107.9
C25 C24 C23 112.6(3)
C25 C24 H24A 109.1
C23 C24 H24A 109.1
C25 C24 H24B 109.1
C23 C24 H24B 109.1
H24A C24 H24B 107.8
C24 C25 C20 112.6(3)
C24 C25 H25A 109.1
C20 C25 H25A 109.1
C24 C25 H25B 109.1
C20 C25 H25B 109.1
H25A C25 H25B 107.8
N6 C26 C31 109.9(2)
N6 C26 C27 112.0(2)
C31 C26 C27 108.4(2)
N6 C26 H26 108.8
C31 C26 H26 108.8
C27 C26 H26 108.8
C28 C27 C26 110.9(3)
C28 C27 H27A 109.5
C26 C27 H27A 109.5
C28 C27 H27B 109.5
C26 C27 H27B 109.5
H27A C27 H27B 108.1
C29 C28 C27 110.6(3)
C29 C28 H28A 109.5
C27 C28 H28A 109.5
C29 C28 H28B 109.5
C27 C28 H28B 109.5
H28A C28 H28B 108.1
C28 C29 C30 111.1(3)
C28 C29 H29A 109.4
C30 C29 H29A 109.4
C28 C29 H29B 109.4
C30 C29 H29B 109.4
H29A C29 H29B 108.0
C29 C30 C31 111.7(3)
C29 C30 H30A 109.3
C31 C30 H30A 109.3
C29 C30 H30B 109.3
C31 C30 H30B 109.3
H30A C30 H30B 107.9
C26 C31 C30 111.5(3)
C26 C31 H31A 109.3
C30 C31 H31A 109.3
C26 C31 H31B 109.3
C30 C31 H31B 109.3
H31A C31 H31B 108.0
N5 C32 C33 110.2(3)
N5 C32 H32A 109.6
C33 C32 H32A 109.6
N5 C32 H32B 109.6
C33 C32 H32B 109.6
H32A C32 H32B 108.1
C34 C33 C32 111.4(3)
C34 C33 H33A 109.3
C32 C33 H33A 109.3
C34 C33 H33B 109.3
C32 C33 H33B 109.3
H33A C33 H33B 108.0
C33 C34 C35 110.9(3)
C33 C34 H34A 109.5
C35 C34 H34A 109.5
C33 C34 H34B 109.5
C35 C34 H34B 109.5
H34A C34 H34B 108.1
C36 C35 C34 110.2(3)
C36 C35 H35A 109.6
C34 C35 H35A 109.6
C36 C35 H35B 109.6
C34 C35 H35B 109.6
H35A C35 H35B 108.1
N5 C36 C35 111.4(3)
N5 C36 H36A 109.3
C35 C36 H36A 109.3
N5 C36 H36B 109.3
C35 C36 H36B 109.3
H36A C36 H36B 108.0
N7 C37 N9 114.8(3)
N7 C37 N8 124.9(3)
N9 C37 N8 120.2(3)
N7 C37 Zn2 56.22(15)
N9 C37 Zn2 58.60(16)
N8 C37 Zn2 178.8(2)
N7 C38 C43 111.2(2)
N7 C38 C39 110.8(2)
C43 C38 C39 109.8(3)
N7 C38 H38 108.3
C43 C38 H38 108.3
C39 C38 H38 108.3
C40 C39 C38 112.2(3)
C40 C39 H39A 109.2
C38 C39 H39A 109.2
C40 C39 H39B 109.2
C38 C39 H39B 109.2
H39A C39 H39B 107.9
C41 C40 C39 111.7(3)
C41 C40 H40A 109.3
C39 C40 H40A 109.3
C41 C40 H40B 109.3
C39 C40 H40B 109.3
H40A C40 H40B 107.9
C40 C41 C42 111.3(3)
C40 C41 H41A 109.4
C42 C41 H41A 109.4
C40 C41 H41B 109.4
C42 C41 H41B 109.4
H41A C41 H41B 108.0
C43 C42 C41 111.6(3)
C43 C42 H42A 109.3
C41 C42 H42A 109.3
C43 C42 H42B 109.3
C41 C42 H42B 109.3
H42A C42 H42B 108.0
C42 C43 C38 112.8(3)
C42 C43 H43A 109.0
C38 C43 H43A 109.0
C42 C43 H43B 109.0
C38 C43 H43B 109.0
H43A C43 H43B 107.8
N9 C44 C49 110.9(3)
N9 C44 C45 112.0(3)
C49 C44 C45 110.4(3)
N9 C44 H44 107.8
C49 C44 H44 107.8
C45 C44 H44 107.8
C44 C45 C46 112.2(3)
C44 C45 H45A 109.2
C46 C45 H45A 109.2
C44 C45 H45B 109.2
C46 C45 H45B 109.2
H45A C45 H45B 107.9
C47 C46 C45 110.2(3)
C47 C46 H46A 109.6
C45 C46 H46A 109.6
C47 C46 H46B 109.6
C45 C46 H46B 109.6
H46A C46 H46B 108.1
C48 C47 C46 111.2(3)
C48 C47 H47A 109.4
C46 C47 H47A 109.4
C48 C47 H47B 109.4
C46 C47 H47B 109.4
H47A C47 H47B 108.0
C47 C48 C49 111.2(3)
C47 C48 H48A 109.4
C49 C48 H48A 109.4
C47 C48 H48B 109.4
C49 C48 H48B 109.4
H48A C48 H48B 108.0
C44 C49 C48 111.9(3)
C44 C49 H49A 109.2
C48 C49 H49A 109.2
C44 C49 H49B 109.2
C48 C49 H49B 109.2
H49A C49 H49B 107.9
N8 C50 C51 110.1(3)
N8 C50 H50A 109.6
C51 C50 H50A 109.6
N8 C50 H50B 109.6
C51 C50 H50B 109.6
H50A C50 H50B 108.2
C52 C51 C50 110.6(3)
C52 C51 H51A 109.5
C50 C51 H51A 109.5
C52 C51 H51B 109.5
C50 C51 H51B 109.5
H51A C51 H51B 108.1
C51 C52 C53 111.0(3)
C51 C52 H52A 109.4
C53 C52 H52A 109.4
C51 C52 H52B 109.4
C53 C52 H52B 109.4
H52A C52 H52B 108.0
C52 C53 C54 111.3(4)
C52 C53 H53A 109.4
C54 C53 H53A 109.4
C52 C53 H53B 109.4
C54 C53 H53B 109.4
H53A C53 H53B 108.0
N8 C54 C53 110.0(3)
N8 C54 H54A 109.7
C53 C54 H54A 109.7
N8 C54 H54B 109.7
C53 C54 H54B 109.7
H54A C54 H54B 108.2
N10 C55 C56 113.0(3)
N10 C55 H55A 109.0
C56 C55 H55A 109.0
N10 C55 H55B 109.0
C56 C55 H55B 109.0
H55A C55 H55B 107.8
C57 C56 C55 111.4(3)
C57 C56 H56A 109.4
C55 C56 H56A 109.4
C57 C56 H56B 109.4
C55 C56 H56B 109.4
H56A C56 H56B 108.0
C58 C57 C56 110.4(3)
C58 C57 H57A 109.6
C56 C57 H57A 109.6
C58 C57 H57B 109.6
C56 C57 H57B 109.6
H57A C57 H57B 108.1
C57 C58 C59 110.0(3)
C57 C58 H58A 109.7
C59 C58 H58A 109.7
C57 C58 H58B 109.7
C59 C58 H58B 109.7
H58A C58 H58B 108.2
N10 C59 C58 112.6(3)
N10 C59 H59A 109.1
C58 C59 H59A 109.1
N10 C59 H59B 109.1
C58 C59 H59B 109.1
H59A C59 H59B 107.8
N3 C14A C15A 111.5(6)
N3 C14A H14A 109.3
C15A C14A H14A 109.3
N3 C14A H14B 109.3
C15A C14A H14B 109.3
H14A C14A H14B 108.0
C16A C15A C14A 111.1(5)
C16A C15A H15A 109.4
C14A C15A H15A 109.4
C16A C15A H15B 109.4
C14A C15A H15B 109.4
H15A C15A H15B 108.0
C15A C16A C17A 109.7(6)
C15A C16A H16A 109.7
C17A C16A H16A 109.7
C15A C16A H16B 109.7
C17A C16A H16B 109.7
H16A C16A H16B 108.2
C18A C17A C16A 113.4(6)
C18A C17A H17A 108.9
C16A C17A H17A 108.9
C18A C17A H17B 108.9
C16A C17A H17B 108.9
H17A C17A H17B 107.7
N3 C18A C17A 109.4(4)
N3 C18A H18A 109.8
C17A C18A H18A 109.8
N3 C18A H18B 109.8
C17A C18A H18B 109.8
H18A C18A H18B 108.3
C14B C15B C16B 108.7(16)
C17B C16B C15B 112.4(16)
C16B C17B C18B 108.0(16)

loop_
_geom_bond_atom_site_label_1
_geom_bond_atom_site_label_2
_geom_bond_distance
Zn1 N4 2.008(2)
Zn1 N10 2.013(2)
Zn1 N2 2.056(2)
Zn1 N1 2.124(2)
Zn1 C1 2.492(3)
Zn1 Zn2 3.1052(8)
Zn2 N6 1.998(2)
Zn2 N10 2.020(2)
Zn2 N7 2.061(2)
Zn2 N9 2.116(2)
Zn2 C37 2.478(3)
N1 C1 1.338(4)
N1 C8 1.470(4)
N2 C1 1.332(4)
N2 C2 1.463(4)
N3 C1 1.420(4)
N3 C18A 1.450(4)
N3 C14A 1.455(5)
N4 C19 1.344(4)
N4 C20 1.482(4)
N5 C19 1.407(4)
N5 C32 1.456(4)
N5 C36 1.463(4)
N6 C19 1.338(4)
N6 C26 1.473(3)
N7 C37 1.318(4)
N7 C38 1.451(4)
N8 C37 1.423(4)
N8 C50 1.452(4)
N8 C54 1.463(4)
N9 C37 1.333(4)
N9 C44 1.477(4)
N10 C55 1.481(4)
N10 C59 1.482(4)
C2 C7 1.518(4)
C2 C3 1.523(4)
C2 H2 0.9900
C3 C4 1.532(4)
C3 H3A 0.9800
C3 H3B 0.9800
C4 C5 1.510(5)
C4 H4A 0.9800
C4 H4B 0.9800
C5 C6 1.516(5)
C5 H5A 0.9800
C5 H5B 0.9800
C6 C7 1.532(4)
C6 H6A 0.9800
C6 H6B 0.9800
C7 H7A 0.9800
C7 H7B 0.9800
C8 C13 1.527(4)
C8 C9 1.531(4)
C8 H8 0.9900
C9 C10 1.545(4)
C9 H9A 0.9800
C9 H9B 0.9800
C10 C11 1.525(5)
C10 H10A 0.9800
C10 H10B 0.9800
C11 C12 1.514(5)
C11 H11A 0.9800
C11 H11B 0.9800
C12 C13 1.532(4)
C12 H12A 0.9800
C12 H12B 0.9800
C13 H13A 0.9800
C13 H13B 0.9800
C20 C21 1.524(4)
C20 C25 1.533(4)
C20 H20 0.9900
C21 C22 1.526(5)
C21 H21A 0.9800
C21 H21B 0.9800
C22 C23 1.520(5)
C22 H22A 0.9800
C22 H22B 0.9800
C23 C24 1.521(5)
C23 H23A 0.9800
C23 H23B 0.9800
C24 C25 1.521(4)
C24 H24A 0.9800
C24 H24B 0.9800
C25 H25A 0.9800
C25 H25B 0.9800
C26 C31 1.515(4)
C26 C27 1.547(4)
C26 H26 0.9900
C27 C28 1.531(4)
C27 H27A 0.9800
C27 H27B 0.9800
C28 C29 1.517(4)
C28 H28A 0.9800
C28 H28B 0.9800
C29 C30 1.527(5)
C29 H29A 0.9800
C29 H29B 0.9800
C30 C31 1.542(4)
C30 H30A 0.9800
C30 H30B 0.9800
C31 H31A 0.9800
C31 H31B 0.9800
C32 C33 1.526(4)
C32 H32A 0.9800
C32 H32B 0.9800
C33 C34 1.507(5)
C33 H33A 0.9800
C33 H33B 0.9800
C34 C35 1.541(5)
C34 H34A 0.9800
C34 H34B 0.9800
C35 C36 1.532(4)
C35 H35A 0.9800
C35 H35B 0.9800
C36 H36A 0.9800
C36 H36B 0.9800
C38 C43 1.527(4)
C38 C39 1.543(4)
C38 H38 0.9900
C39 C40 1.533(4)
C39 H39A 0.9800
C39 H39B 0.9800
C40 C41 1.523(5)
C40 H40A 0.9800
C40 H40B 0.9800
C41 C42 1.532(5)
C41 H41A 0.9800
C41 H41B 0.9800
C42 C43 1.513(4)
C42 H42A 0.9800
C42 H42B 0.9800
C43 H43A 0.9800
C43 H43B 0.9800
C44 C49 1.514(4)
C44 C45 1.528(4)
C44 H44 0.9900
C45 C46 1.533(5)
C45 H45A 0.9800
C45 H45B 0.9800
C46 C47 1.530(5)
C46 H46A 0.9800
C46 H46B 0.9800
C47 C48 1.513(5)
C47 H47A 0.9800
C47 H47B 0.9800
C48 C49 1.526(5)
C48 H48A 0.9800
C48 H48B 0.9800
C49 H49A 0.9800
C49 H49B 0.9800
C50 C51 1.521(5)
C50 H50A 0.9800
C50 H50B 0.9800
C51 C52 1.504(6)
C51 H51A 0.9800
C51 H51B 0.9800
C52 C53 1.521(6)
C52 H52A 0.9800
C52 H52B 0.9800
C53 C54 1.535(5)
C53 H53A 0.9800
C53 H53B 0.9800
C54 H54A 0.9800
C54 H54B 0.9800
C55 C56 1.521(4)
C55 H55A 0.9800
C55 H55B 0.9800
C56 C57 1.519(5)
C56 H56A 0.9800
C56 H56B 0.9800
C57 C58 1.508(5)
C57 H57A 0.9800
C57 H57B 0.9800
C58 C59 1.529(4)
C58 H58A 0.9800
C58 H58B 0.9800
C59 H59A 0.9800
C59 H59B 0.9800
C14A C15A 1.530(8)
C14A H14A 0.9800
C14A H14B 0.9800
C15A C16A 1.513(7)
C15A H15A 0.9800
C15A H15B 0.9800
C16A C17A 1.526(7)
C16A H16A 0.9800
C16A H16B 0.9800
C17A C18A 1.520(7)
C17A H17A 0.9800
C17A H17B 0.9800
C18A H18A 0.9800
C18A H18B 0.9800
C14B C15B 1.538(10)
C15B C16B 1.544(10)
C16B C17B 1.49(3)
C17B C18B 1.56(2)

loop_
_platon_squeeze_void_nr
_platon_squeeze_void_average_x
_platon_squeeze_void_average_y
_platon_squeeze_void_average_z
_platon_squeeze_void_volume
_platon_squeeze_void_count_electrons
_platon_squeeze_void_content
1 0.500 0.000 0.000 338 74 ' '
2 0.500 0.500 0.500 338 74 ' '
3 0.059 0.119 0.917 14 1 ' '
4 0.463 0.217 0.170 8 0 ' '
5 0.019 0.250 0.458 7 0 ' '
6 0.017 0.254 0.960 7 0 ' '
7 0.463 0.283 0.670 8 0 ' '
8 0.060 0.384 0.416 14 1 ' '
9 0.941 0.619 0.583 14 1 ' '
10 0.537 0.717 0.330 8 0 ' '
11 0.981 0.750 0.042 7 0 ' '
12 0.982 0.754 0.540 7 0 ' '
13 0.537 0.783 0.830 8 0 ' '
14 0.940 0.884 0.084 14 1 ' '
